data_7130470
loop_
_publ_author_name
'Maji, Kakoli'
'Thorve, Pradip Ramdas'
'Rai, Pramod'
'Maji, Biplab'

_publ_section_title
;
 Enantioselective C--H bond functionalization of aromatic ketones with
 1,6-enynes via photoredox/cobalt dual catalysis
;
_journal_name_full 'Chemical Communications'
_journal_paper_doi 10.1039/D2CC03595B
_journal_year 2022
_chemical_formula_moiety 'C32 H29 N O3 S'
_chemical_formula_sum 'C32 H29 N O3 S'
_chemical_formula_weight 507.62
_chemical_name_systematic 'KMC KD 273'
_space_group_crystal_system triclinic
_space_group_IT_number 2
_space_group_name_Hall '-P 1'
_space_group_name_H-M_alt 'P -1'
_atom_sites_solution_hydrogens geom
_atom_sites_solution_primary dual
_audit_creation_date 2022-01-02
_audit_creation_method
;
Olex2 1.5
(compiled 2021.12.09 svn.r5202d8cf for OlexSys, GUI svn.r6439)
;
_audit_update_record
;
2022-01-02 deposited with the CCDC.	2022-07-22 downloaded from the CCDC.
;
_cell_angle_alpha 74.3850(10)
_cell_angle_beta 86.4320(10)
_cell_angle_gamma 89.0320(10)
_cell_formula_units_Z 2
_cell_length_a 9.92120(10)
_cell_length_b 10.49310(10)
_cell_length_c 12.89360(10)
_cell_measurement_reflns_used 16358
_cell_measurement_temperature 99.99(10)
_cell_measurement_theta_max 66.3990
_cell_measurement_theta_min 3.5580
_cell_volume 1290.23(2)
_computing_cell_refinement 'CrysAlisPro 1.171.40.53 (Rigaku OD, 2019)'
_computing_data_collection 'CrysAlisPro 1.171.40.53 (Rigaku OD, 2019)'
_computing_data_reduction 'CrysAlisPro 1.171.40.53 (Rigaku OD, 2019)'
_computing_molecular_graphics 'Olex2 1.5 (Dolomanov et al., 2009)'
_computing_publication_material 'Olex2 1.5 (Dolomanov et al., 2009)'
_computing_structure_refinement 'SHELXL 2018/3 (Sheldrick, 2015)'
_computing_structure_solution 'SHELXT 2014/4 (Sheldrick, 2014)'
_diffrn_ambient_environment N~2~
_diffrn_ambient_temperature 99.99(10)
_diffrn_detector 'CCD plate'
_diffrn_detector_area_resol_mean 10.0000
_diffrn_detector_type HyPix3000
_diffrn_measured_fraction_theta_full 0.988
_diffrn_measured_fraction_theta_max 0.988
_diffrn_measurement_details
;
List of Runs (angles in degrees, time in seconds):

  # Type    Start    End  Width  t~exp~   \w     \q     \k     \f   Frames
#--------------------------------------------------------------------------
  1  \w     13.00 109.00   0.50    0.20    --   40.33  79.00   6.11  192
  2  \w     78.00 163.00   0.50    0.45    --   96.67  50.00  90.00  170
  3  \w     83.00 164.00   0.50    0.45    --   96.67  33.00 150.00  162
  4  \w     73.00 165.00   0.50    0.45    --   96.67  68.00   0.00  184
  5  \w     14.00 109.00   0.50    0.20    --   40.33  77.00-120.00  190
  6  \w     83.00 164.00   0.50    0.45    --   96.67  33.00-180.00  162
  7  \w     71.00 170.00   0.50    0.45    --   96.67  17.00-120.00  198
  8  \w     82.00 167.00   0.50    0.45    --   96.67  25.00 -60.00  170
  9  \w     70.00 165.00   0.50    0.45    --   96.67  77.00 -60.00  190
 10  \w     83.00 164.00   0.50    0.45    --   96.67  33.00  60.00  162
 11  \w    -26.00  43.00   0.50    0.20    --   40.33 -38.00  60.00  138
 12  \w    -30.00  31.00   0.50    0.20    --   40.33 -25.00   0.00  122
 13  \w    -35.00  24.00   0.50    0.20    --   40.33 -12.00 -60.00  118
 14  \w    -35.00  24.00   0.50    0.20    --   40.33 -12.00-150.00  118
 15  \w     27.00 127.00   0.50    0.45    --   96.67 -87.00-150.00  200
 16  \w     41.00 100.00   0.50    0.20    --   40.33-139.00 -21.00  118
 17  \w     41.00 122.00   0.50    0.45    --   96.67-139.00 -21.00  162
 18  \w     30.00 109.00   0.50    0.45    --   96.67-117.00-150.00  158
 19  \w     30.00 109.00   0.50    0.45    --   96.67-117.00   0.00  158
 20  \w     44.00 127.00   0.50    0.45    --   96.67-145.00  90.00  166
 21  \w     37.00 117.00   0.50    0.45    --   96.67-131.00 152.00  160
 22  \w     37.00  95.00   0.50    0.20    --   40.33-131.00 152.00  116
 23  \w     22.00 106.00   0.50    0.45    --   96.67 -96.00 150.00  168
 24  \w     22.00 106.00   0.50    0.45    --   96.67 -96.00  90.00  168
 25  \w     22.00 106.00   0.50    0.45    --   96.67 -96.00   0.00  168
 26  \w     22.00 106.00   0.50    0.45    --   96.67 -96.00 -90.00  168
 27  \w     28.00 105.00   0.50    0.45    --   96.67 -77.00 -30.00  154
 28  \w     29.00  68.00   0.50    0.45    --   96.67 -59.00  90.00   78
 29  \w     29.00  83.00   0.50    0.45    --   96.67 -68.00 120.00  108
 30  \w     29.00  68.00   0.50    0.45    --   96.67 -59.00 150.00   78
 31  \w     29.00  83.00   0.50    0.45    --   96.67 -68.00  90.00  108
 32  \w     29.00  83.00   0.50    0.45    --   96.67 -68.00  30.00  108
 33  \w     29.00  68.00   0.50    0.45    --   96.67 -59.00   0.00   78
 34  \w     30.00  57.00   0.50    0.45    --   96.67 -50.00  30.00   54
 35  \w     30.00  57.00   0.50    0.45    --   96.67 -50.00 -30.00   54
 36  \w     30.00  57.00   0.50    0.45    --   96.67 -50.00 -90.00   54
 37  \w     30.00  57.00   0.50    0.45    --   96.67 -50.00-120.00   54
 38  \w     29.00  68.00   0.50    0.45    --   96.67 -59.00-150.00   78
 39  \w     29.00  68.00   0.50    0.45    --   96.67 -59.00-180.00   78
 40  \w     11.00  43.00   0.50    0.20    --   40.33  85.00  96.34   64
 41  \w      7.00  35.00   0.50    0.20    --   40.33  94.00  68.82   56
 42  \w     10.00  43.00   0.50    0.20    --   40.33  87.00 -53.39   66
 43  \w     91.00 163.00   0.50    0.45    --   96.67 131.00-136.00  144
 44  \w     85.00 164.00   0.50    0.45    --   96.67 139.00  38.00  158
 45  \w   -106.00 -25.00   0.50    0.20    --  -40.33 -38.00   0.00  162
 46  \w   -109.00 -13.00   0.50    0.20    --  -40.33 -77.00 150.00  192
 47  \w   -109.00 -13.00   0.50    0.20    --  -40.33 -77.00 120.00  192
 48  \w   -109.00 -13.00   0.50    0.20    --  -40.33 -77.00  90.00  192
 49  \w   -109.00 -13.00   0.50    0.20    --  -40.33 -77.00  30.00  192
 50  \w   -107.00 -21.00   0.50    0.20    --  -40.33 -50.00 -90.00  172
 51  \w   -107.00 -21.00   0.50    0.20    --  -40.33 -50.00 -60.00  172
 52  \w   -106.00 -25.00   0.50    0.20    --  -40.33 -38.00 120.00  162
 53  \w   -109.00 -13.00   0.50    0.20    --  -40.33 -77.00 -90.00  192
 54  \w   -109.00 -14.00   0.50    0.20    --  -40.33 -76.00-171.57  190
 55  \w   -107.00 -21.00   0.50    0.20    --  -40.33 -50.00-180.00  172
 56  \w   -153.00 -78.00   0.50    0.45    --  -82.50 -87.00 -90.00  150
 57  \w   -151.00 -56.00   0.50    0.45    --  -82.50 -74.00-136.88  190
 58  \w   -151.00 -63.00   0.50    0.45    --  -82.50-139.00 -21.00  176
 59  \w   -150.00 -69.00   0.50    0.45    --  -82.50-131.00 152.00  162
 60  \w   -151.00 -55.00   0.50    0.45    --  -82.50 -77.00  33.95  192
 61  \w   -149.00 -63.00   0.50    0.45    --  -82.50 -50.00 -30.00  172
 62  \w    -68.00 -14.00   0.50    0.45    --  -82.50  59.00-150.00  108
 63  \w    -31.00  30.00   0.50    0.20    --  -40.33  25.00-120.00  122
 64  \w    -57.00  26.00   0.50    0.20    --  -40.33  50.00 -90.00  166
 65  \w    -57.00 -16.00   0.50    0.45    --  -82.50  50.00 -60.00   82
 66  \w    -57.00 -16.00   0.50    0.45    --  -82.50  50.00  30.00   82
 67  \w    -97.00 -20.00   0.50    0.20    --  -40.33 139.00  38.00  154
 68  \w    -91.00 -15.00   0.50    0.20    --  -40.33 131.00-136.00  152
 69  \w    -91.00 -15.00   0.50    0.45    --  -82.50 131.00-136.00  152
;
_diffrn_measurement_device 'four-circle diffractometer'
_diffrn_measurement_device_type 'XtaLAB Synergy, Dualflex, HyPix3000'
_diffrn_measurement_method '\w scans'
_diffrn_orient_matrix_type 'CrysAlisPro convention (1999,Acta A55,543-557)'
_diffrn_orient_matrix_UB_11 0.0135030000
_diffrn_orient_matrix_UB_12 -0.0491839000
_diffrn_orient_matrix_UB_13 0.1227447000
_diffrn_orient_matrix_UB_21 -0.1290278000
_diffrn_orient_matrix_UB_22 0.0763644000
_diffrn_orient_matrix_UB_23 0.0190571000
_diffrn_orient_matrix_UB_31 -0.0858783000
_diffrn_orient_matrix_UB_32 -0.1224262000
_diffrn_orient_matrix_UB_33 0.0041553000
_diffrn_radiation_monochromator mirror
_diffrn_radiation_probe x-ray
_diffrn_radiation_type 'Cu K\a'
_diffrn_radiation_wavelength 1.54184
_diffrn_reflns_av_R_equivalents 0.0505
_diffrn_reflns_av_unetI/netI 0.0284
_diffrn_reflns_Laue_measured_fraction_full 0.988
_diffrn_reflns_Laue_measured_fraction_max 0.988
_diffrn_reflns_limit_h_max 11
_diffrn_reflns_limit_h_min -11
_diffrn_reflns_limit_k_max 12
_diffrn_reflns_limit_k_min -12
_diffrn_reflns_limit_l_max 15
_diffrn_reflns_limit_l_min -15
_diffrn_reflns_number 22997
_diffrn_reflns_point_group_measured_fraction_full 0.988
_diffrn_reflns_point_group_measured_fraction_max 0.988
_diffrn_reflns_theta_full 66.587
_diffrn_reflns_theta_max 66.587
_diffrn_reflns_theta_min 3.566
_diffrn_source 'micro-focus sealed X-ray tube'
_diffrn_source_type 'PhotonJet (Cu) X-ray Source'
_exptl_absorpt_coefficient_mu 1.387
_exptl_absorpt_correction_T_max 1.00000
_exptl_absorpt_correction_T_min 0.84672
_exptl_absorpt_correction_type multi-scan
_exptl_absorpt_process_details
;
CrysAlisPro 1.171.40.53 (Rigaku Oxford Diffraction, 2019)
Empirical absorption correction using spherical harmonics,
 implemented in SCALE3 ABSPACK scaling algorithm.
;
_exptl_crystal_colour 'clear grayish colourless'
_exptl_crystal_colour_lustre clear
_exptl_crystal_colour_modifier grayish
_exptl_crystal_colour_primary colourless
_exptl_crystal_density_diffrn 1.307
_exptl_crystal_description plate
_exptl_crystal_F_000 536
_exptl_crystal_size_max 0.06
_exptl_crystal_size_mid 0.04
_exptl_crystal_size_min 0.02
_refine_diff_density_max 2.083
_refine_diff_density_min -0.680
_refine_diff_density_rms 0.065
_refine_ls_extinction_method none
_refine_ls_goodness_of_fit_ref 1.046
_refine_ls_hydrogen_treatment constr
_refine_ls_matrix_type full
_refine_ls_number_parameters 335
_refine_ls_number_reflns 4508
_refine_ls_number_restraints 0
_refine_ls_restrained_S_all 1.046
_refine_ls_R_factor_all 0.0597
_refine_ls_R_factor_gt 0.0585
_refine_ls_shift/su_max 0.000
_refine_ls_shift/su_mean 0.000
_refine_ls_structure_factor_coef Fsqd
_refine_ls_weighting_details 'w=1/[\s^2^(Fo^2^)+(0.0513P)^2^+2.5835P] where P=(Fo^2^+2Fc^2^)/3'
_refine_ls_weighting_scheme calc
_refine_ls_wR_factor_gt 0.1387
_refine_ls_wR_factor_ref 0.1396
_reflns_Friedel_coverage 0.000
_reflns_number_gt 4358
_reflns_number_total 4508
_reflns_threshold_expression 'I > 2\s(I)'
_cod_data_source_file d2cc03595b2.cif
_cod_data_source_block kmc-kd-273_1
_cod_database_code 7130470
_shelx_shelxl_version_number 2018/3
_chemical_oxdiff_formula 'C H N O S'
_chemical_oxdiff_usercomment 100K
_shelx_space_group_comment
;
The symmetry employed for this shelxl refinement is uniquely defined
by the following loop, which should always be used as a source of
symmetry information in preference to the above space-group names.
They are only intended as comments.
;
_shelx_estimated_absorpt_t_max 0.973
_shelx_estimated_absorpt_t_min 0.921
_olex2_refinement_description
;
1. Fixed Uiso
 At 1.2 times of:
  All C(H) groups, All C(H,H) groups
 At 1.5 times of:
  All C(H,H,H) groups
2.a Ternary CH refined with riding coordinates:
 C15(H15)
2.b Secondary CH2 refined with riding coordinates:
 C14(H14a,H14b), C24(H24a,H24b), C16(H16a,H16b)
2.c Aromatic/amide H refined with riding coordinates:
 C5(H5), C1(H1), C4(H4), C23(H23), C28(H28), C22(H22), C3(H3), C19(H19),
 C11(H11), C9(H9), C2(H2), C18(H18), C12(H12), C10(H10), C32(H32), C29(H29),
 C26(H26), C31(H31), C30(H30)
2.d Idealised Me refined as rotating group:
 C21(H21a,H21b,H21c)
;
_olex2_submission_special_instructions 'No special instructions were received'
_oxdiff_exptl_absorpt_empirical_details
;
Empirical correction (ABSPACK) includes:
- Absorption correction using spherical harmonics
- Frame scaling
;
_oxdiff_exptl_absorpt_empirical_full_max 1.662
_oxdiff_exptl_absorpt_empirical_full_min 0.721

loop_
_space_group_symop_operation_xyz
'x, y, z'
'-x, -y, -z'

loop_
_atom_site_label
_atom_site_type_symbol
_atom_site_fract_x
_atom_site_fract_y
_atom_site_fract_z
_atom_site_U_iso_or_equiv
_atom_site_adp_type
_atom_site_occupancy
_atom_site_site_symmetry_order
_atom_site_calc_flag
_atom_site_refinement_flags_posn
_atom_site_refinement_flags_adp
_atom_site_refinement_flags_occupancy
_atom_site_disorder_assembly
_atom_site_disorder_group
S1 S 0.89489(6) 0.85482(6) 0.71577(5) 0.01833(17) Uani 1 1 d . . . . .
O2 O 0.95121(18) 0.98081(17) 0.65758(14) 0.0219(4) Uani 1 1 d . . . . .
O3 O 0.64627(18) 0.36261(18) 0.65265(14) 0.0241(4) Uani 1 1 d . . . . .
O1 O 0.88085(18) 0.81899(19) 0.83118(14) 0.0253(4) Uani 1 1 d . . . . .
N1 N 0.7438(2) 0.8501(2) 0.67365(16) 0.0210(5) Uani 1 1 d . . . . .
C7 C 0.6381(2) 0.3566(2) 0.7487(2) 0.0187(5) Uani 1 1 d . . . . .
C5 C 0.7792(3) 0.3405(2) 0.9088(2) 0.0195(5) Uani 1 1 d . . . . .
H5 H 0.723387 0.402350 0.929739 0.023 Uiso 1 1 calc R U . . .
C6 C 0.7518(2) 0.2984(2) 0.8181(2) 0.0187(5) Uani 1 1 d . . . . .
C27 C 0.5831(3) 0.9220(2) 0.3398(2) 0.0213(5) Uani 1 1 d . . . . .
C13 C 0.4431(2) 0.5179(2) 0.75294(19) 0.0189(5) Uani 1 1 d . . . . .
C1 C 0.8358(3) 0.2046(2) 0.7886(2) 0.0216(5) Uani 1 1 d . . . . .
H1 H 0.819628 0.177564 0.727450 0.026 Uiso 1 1 calc R U . . .
C4 C 0.8898(3) 0.2897(3) 0.9675(2) 0.0218(5) Uani 1 1 d . . . . .
H4 H 0.909719 0.320098 1.026257 0.026 Uiso 1 1 calc R U . . .
C23 C 1.0621(2) 0.7587(3) 0.5765(2) 0.0200(5) Uani 1 1 d . . . . .
H23 H 1.068196 0.845059 0.532763 0.024 Uiso 1 1 calc R U . . .
C20 C 1.1165(3) 0.5254(3) 0.6078(2) 0.0246(6) Uani 1 1 d . . . . .
C14 C 0.4855(3) 0.6121(2) 0.6443(2) 0.0209(5) Uani 1 1 d . . . . .
H14A H 0.550354 0.567450 0.606798 0.025 Uiso 1 1 calc R U . . .
H14B H 0.406924 0.632542 0.601560 0.025 Uiso 1 1 calc R U . . .
C28 C 0.7100(3) 0.9793(3) 0.3054(2) 0.0242(6) Uani 1 1 d . . . . .
H28 H 0.777806 0.965956 0.353940 0.029 Uiso 1 1 calc R U . . .
C22 C 1.1254(3) 0.6562(3) 0.5439(2) 0.0237(6) Uani 1 1 d . . . . .
H22 H 1.175056 0.674743 0.478032 0.028 Uiso 1 1 calc R U . . .
C3 C 0.9708(3) 0.1939(3) 0.9391(2) 0.0242(6) Uani 1 1 d . . . . .
H3 H 1.043329 0.158492 0.979883 0.029 Uiso 1 1 calc R U . . .
C8 C 0.5137(2) 0.4016(2) 0.80121(19) 0.0181(5) Uani 1 1 d . . . . .
C19 C 1.0427(3) 0.5002(3) 0.7066(2) 0.0249(6) Uani 1 1 d . . . . .
H19 H 1.036197 0.413781 0.750190 0.030 Uiso 1 1 calc R U . . .
C24 C 0.7316(2) 0.8911(3) 0.5556(2) 0.0205(5) Uani 1 1 d . . . . .
H24A H 0.809158 0.862034 0.518334 0.025 Uiso 1 1 calc R U . . .
H24B H 0.723495 0.986439 0.529382 0.025 Uiso 1 1 calc R U . . .
C11 C 0.2739(3) 0.4606(3) 0.9026(2) 0.0235(6) Uani 1 1 d . . . . .
H11 H 0.193597 0.480919 0.935841 0.028 Uiso 1 1 calc R U . . .
C9 C 0.4625(3) 0.3171(3) 0.8981(2) 0.0222(5) Uani 1 1 d . . . . .
H9 H 0.510277 0.241019 0.929733 0.027 Uiso 1 1 calc R U . . .
C2 C 0.9434(3) 0.1512(3) 0.8499(2) 0.0243(6) Uani 1 1 d . . . . .
H2 H 0.997224 0.086545 0.831075 0.029 Uiso 1 1 calc R U . . .
C17 C 0.9889(2) 0.7304(3) 0.6758(2) 0.0198(5) Uani 1 1 d . . . . .
C18 C 0.9792(3) 0.6006(3) 0.7412(2) 0.0234(6) Uani 1 1 d . . . . .
H18 H 0.930242 0.582030 0.807461 0.028 Uiso 1 1 calc R U . . .
C12 C 0.3253(3) 0.5469(3) 0.8075(2) 0.0223(5) Uani 1 1 d . . . . .
H12 H 0.280317 0.625948 0.779313 0.027 Uiso 1 1 calc R U . . .
C10 C 0.3415(3) 0.3441(3) 0.9483(2) 0.0244(6) Uani 1 1 d . . . . .
H10 H 0.306495 0.285318 1.011433 0.029 Uiso 1 1 calc R U . . .
C32 C 0.4839(3) 0.9449(3) 0.2645(2) 0.0256(6) Uani 1 1 d . . . . .
H32 H 0.398533 0.908218 0.285365 0.031 Uiso 1 1 calc R U . . .
C29 C 0.7367(3) 1.0551(3) 0.2010(2) 0.0277(6) Uani 1 1 d . . . . .
H29 H 0.821324 1.093349 0.180034 0.033 Uiso 1 1 calc R U . . .
C25 C 0.6054(3) 0.8238(3) 0.5403(2) 0.0328(7) Uani 1 1 d . . . . .
C21 C 1.1889(3) 0.4154(3) 0.5732(3) 0.0336(7) Uani 1 1 d . . . . .
H21A H 1.195314 0.436034 0.495815 0.050 Uiso 1 1 calc R U . . .
H21B H 1.139678 0.334375 0.602036 0.050 Uiso 1 1 calc R U . . .
H21C H 1.277937 0.405649 0.599460 0.050 Uiso 1 1 calc R U . . .
C16 C 0.6612(3) 0.7296(3) 0.7201(2) 0.0365(7) Uani 1 1 d . . . . .
H16A H 0.713993 0.650831 0.720557 0.044 Uiso 1 1 calc R U . . .
H16B H 0.629009 0.725369 0.793567 0.044 Uiso 1 1 calc R U . . .
C26 C 0.5447(3) 0.8398(3) 0.4482(2) 0.0371(8) Uani 1 1 d . . . . .
H26 H 0.465794 0.791121 0.453835 0.045 Uiso 1 1 calc R U . . .
C31 C 0.5099(3) 1.0206(3) 0.1604(3) 0.0401(8) Uani 1 1 d . . . . .
H31 H 0.442063 1.035829 0.111896 0.048 Uiso 1 1 calc R U . . .
C30 C 0.6377(3) 1.0742(3) 0.1276(3) 0.0418(8) Uani 1 1 d . . . . .
H30 H 0.656535 1.122755 0.056523 0.050 Uiso 1 1 calc R U . . .
C15 C 0.5467(4) 0.7396(3) 0.6507(3) 0.0410(8) Uani 1 1 d . . . . .
H15 H 0.475352 0.791261 0.676581 0.049 Uiso 1 1 calc R U . . .

loop_
_atom_site_aniso_label
_atom_site_aniso_U_11
_atom_site_aniso_U_22
_atom_site_aniso_U_33
_atom_site_aniso_U_23
_atom_site_aniso_U_13
_atom_site_aniso_U_12
S1 0.0173(3) 0.0231(3) 0.0160(3) -0.0072(2) -0.0011(2) -0.0045(2)
O2 0.0219(9) 0.0208(9) 0.0240(9) -0.0075(7) -0.0012(7) -0.0039(7)
O3 0.0250(9) 0.0307(10) 0.0171(9) -0.0079(7) 0.0001(7) 0.0011(8)
O1 0.0267(10) 0.0345(10) 0.0163(9) -0.0091(8) -0.0016(7) -0.0067(8)
N1 0.0176(11) 0.0296(12) 0.0166(10) -0.0074(9) -0.0001(8) -0.0050(9)
C7 0.0188(12) 0.0165(12) 0.0202(13) -0.0040(10) 0.0001(10) -0.0042(9)
C5 0.0201(12) 0.0196(12) 0.0180(12) -0.0045(10) 0.0024(10) 0.0001(10)
C6 0.0174(12) 0.0183(12) 0.0184(12) -0.0018(10) 0.0005(9) -0.0024(9)
C27 0.0245(13) 0.0199(12) 0.0199(13) -0.0055(10) -0.0032(10) 0.0000(10)
C13 0.0180(12) 0.0215(12) 0.0182(12) -0.0065(10) -0.0034(9) -0.0047(10)
C1 0.0219(13) 0.0201(12) 0.0244(13) -0.0087(10) -0.0012(10) -0.0015(10)
C4 0.0240(13) 0.0223(13) 0.0184(12) -0.0041(10) -0.0013(10) -0.0033(10)
C23 0.0178(12) 0.0214(12) 0.0193(12) -0.0025(10) -0.0019(10) -0.0032(10)
C20 0.0209(13) 0.0243(13) 0.0298(14) -0.0081(11) -0.0065(11) -0.0014(10)
C14 0.0202(12) 0.0224(13) 0.0187(12) -0.0021(10) -0.0049(10) 0.0004(10)
C28 0.0229(13) 0.0265(14) 0.0213(13) -0.0020(11) -0.0073(10) 0.0010(11)
C22 0.0204(13) 0.0289(14) 0.0204(13) -0.0042(11) 0.0000(10) -0.0012(10)
C3 0.0214(13) 0.0232(13) 0.0248(13) -0.0006(11) -0.0041(10) -0.0016(10)
C8 0.0174(12) 0.0214(12) 0.0170(12) -0.0072(10) -0.0032(9) -0.0013(9)
C19 0.0226(13) 0.0215(13) 0.0280(14) -0.0010(11) -0.0055(11) -0.0037(10)
C24 0.0188(12) 0.0247(13) 0.0181(12) -0.0055(10) -0.0029(10) 0.0011(10)
C11 0.0177(12) 0.0318(14) 0.0245(13) -0.0138(11) 0.0013(10) -0.0007(10)
C9 0.0210(13) 0.0255(13) 0.0180(12) -0.0020(10) -0.0029(10) -0.0005(10)
C2 0.0190(13) 0.0208(13) 0.0335(15) -0.0080(11) -0.0009(11) 0.0013(10)
C17 0.0174(12) 0.0232(13) 0.0192(12) -0.0059(10) -0.0033(9) -0.0029(10)
C18 0.0228(13) 0.0266(14) 0.0187(12) -0.0021(11) -0.0013(10) -0.0059(11)
C12 0.0194(12) 0.0222(13) 0.0266(14) -0.0084(11) -0.0030(10) 0.0011(10)
C10 0.0233(13) 0.0327(14) 0.0161(12) -0.0050(11) 0.0016(10) -0.0057(11)
C32 0.0231(13) 0.0230(13) 0.0293(14) -0.0040(11) -0.0042(11) -0.0049(10)
C29 0.0223(13) 0.0303(15) 0.0265(14) -0.0003(12) -0.0027(11) -0.0011(11)
C25 0.0414(17) 0.0312(15) 0.0235(14) -0.0013(12) -0.0070(12) -0.0162(13)
C21 0.0320(16) 0.0279(15) 0.0437(18) -0.0143(13) -0.0034(13) 0.0028(12)
C16 0.0323(16) 0.0521(19) 0.0212(14) -0.0019(13) -0.0015(12) -0.0239(14)
C26 0.0390(17) 0.0435(18) 0.0258(15) -0.0015(13) -0.0061(13) -0.0254(14)
C31 0.0336(16) 0.0418(18) 0.0351(17) 0.0112(14) -0.0196(13) -0.0095(14)
C30 0.0385(17) 0.0482(19) 0.0263(15) 0.0142(14) -0.0118(13) -0.0129(15)
C15 0.0453(19) 0.0422(18) 0.0343(17) -0.0071(14) -0.0048(14) -0.0133(15)

loop_
_atom_type_symbol
_atom_type_description
_atom_type_scat_dispersion_real
_atom_type_scat_dispersion_imag
_atom_type_scat_source
C C 0.0181 0.0091 'International Tables Vol C Tables 4.2.6.8 and 6.1.1.4'
H H 0.0000 0.0000 'International Tables Vol C Tables 4.2.6.8 and 6.1.1.4'
N N 0.0311 0.0180 'International Tables Vol C Tables 4.2.6.8 and 6.1.1.4'
O O 0.0492 0.0322 'International Tables Vol C Tables 4.2.6.8 and 6.1.1.4'
S S 0.3331 0.5567 'International Tables Vol C Tables 4.2.6.8 and 6.1.1.4'

loop_
_geom_angle_atom_site_label_1
_geom_angle_atom_site_label_2
_geom_angle_atom_site_label_3
_geom_angle
_geom_angle_site_symmetry_1
_geom_angle_site_symmetry_3
_geom_angle_publ_flag
O2 S1 N1 106.41(11) . . ?
O2 S1 C17 108.24(11) . . ?
O1 S1 O2 120.20(11) . . ?
O1 S1 N1 106.67(11) . . ?
O1 S1 C17 108.21(12) . . ?
N1 S1 C17 106.32(11) . . ?
C24 N1 S1 116.59(16) . . ?
C24 N1 C16 108.6(2) . . ?
C16 N1 S1 118.34(19) . . ?
O3 C7 C6 120.1(2) . . ?
O3 C7 C8 121.5(2) . . ?
C8 C7 C6 118.4(2) . . ?
C6 C5 H5 120.0 . . ?
C4 C5 H5 120.0 . . ?
C4 C5 C6 119.9(2) . . ?
C5 C6 C7 121.6(2) . . ?
C1 C6 C7 119.1(2) . . ?
C1 C6 C5 119.2(2) . . ?
C28 C27 C26 125.6(2) . . ?
C32 C27 C28 117.6(2) . . ?
C32 C27 C26 116.8(2) . . ?
C8 C13 C14 124.1(2) . . ?
C12 C13 C14 118.1(2) . . ?
C12 C13 C8 117.8(2) . . ?
C6 C1 H1 119.8 . . ?
C2 C1 C6 120.4(2) . . ?
C2 C1 H1 119.8 . . ?
C5 C4 H4 119.8 . . ?
C3 C4 C5 120.4(2) . . ?
C3 C4 H4 119.8 . . ?
C22 C23 H23 120.6 . . ?
C22 C23 C17 118.9(2) . . ?
C17 C23 H23 120.6 . . ?
C22 C20 C21 121.1(3) . . ?
C19 C20 C22 118.2(2) . . ?
C19 C20 C21 120.6(2) . . ?
C13 C14 H14A 108.6 . . ?
C13 C14 H14B 108.6 . . ?
H14A C14 H14B 107.6 . . ?
C15 C14 C13 114.5(2) . . ?
C15 C14 H14A 108.6 . . ?
C15 C14 H14B 108.6 . . ?
C27 C28 H28 119.4 . . ?
C29 C28 C27 121.3(2) . . ?
C29 C28 H28 119.4 . . ?
C23 C22 C20 121.6(2) . . ?
C23 C22 H22 119.2 . . ?
C20 C22 H22 119.2 . . ?
C4 C3 H3 120.1 . . ?
C2 C3 C4 119.8(2) . . ?
C2 C3 H3 120.1 . . ?
C13 C8 C7 122.9(2) . . ?
C9 C8 C7 117.0(2) . . ?
C9 C8 C13 119.9(2) . . ?
C20 C19 H19 119.3 . . ?
C18 C19 C20 121.4(2) . . ?
C18 C19 H19 119.3 . . ?
N1 C24 H24A 111.0 . . ?
N1 C24 H24B 111.0 . . ?
N1 C24 C25 103.8(2) . . ?
H24A C24 H24B 109.0 . . ?
C25 C24 H24A 111.0 . . ?
C25 C24 H24B 111.0 . . ?
C12 C11 H11 119.8 . . ?
C12 C11 C10 120.4(2) . . ?
C10 C11 H11 119.8 . . ?
C8 C9 H9 119.3 . . ?
C10 C9 C8 121.4(2) . . ?
C10 C9 H9 119.3 . . ?
C1 C2 H2 119.9 . . ?
C3 C2 C1 120.2(2) . . ?
C3 C2 H2 119.9 . . ?
C23 C17 S1 120.6(2) . . ?
C23 C17 C18 120.6(2) . . ?
C18 C17 S1 118.6(2) . . ?
C19 C18 C17 119.4(2) . . ?
C19 C18 H18 120.3 . . ?
C17 C18 H18 120.3 . . ?
C13 C12 H12 119.2 . . ?
C11 C12 C13 121.6(2) . . ?
C11 C12 H12 119.2 . . ?
C11 C10 C9 118.7(2) . . ?
C11 C10 H10 120.6 . . ?
C9 C10 H10 120.6 . . ?
C27 C32 H32 119.3 . . ?
C31 C32 C27 121.4(3) . . ?
C31 C32 H32 119.3 . . ?
C28 C29 H29 120.0 . . ?
C28 C29 C30 120.1(3) . . ?
C30 C29 H29 120.0 . . ?
C24 C25 C15 109.5(2) . . ?
C26 C25 C24 126.6(3) . . ?
C26 C25 C15 123.7(3) . . ?
C20 C21 H21A 109.5 . . ?
C20 C21 H21B 109.5 . . ?
C20 C21 H21C 109.5 . . ?
H21A C21 H21B 109.5 . . ?
H21A C21 H21C 109.5 . . ?
H21B C21 H21C 109.5 . . ?
N1 C16 H16A 110.5 . . ?
N1 C16 H16B 110.5 . . ?
H16A C16 H16B 108.7 . . ?
C15 C16 N1 106.2(2) . . ?
C15 C16 H16A 110.5 . . ?
C15 C16 H16B 110.5 . . ?
C27 C26 H26 115.0 . . ?
C25 C26 C27 129.9(3) . . ?
C25 C26 H26 115.0 . . ?
C32 C31 H31 120.0 . . ?
C32 C31 C30 120.0(3) . . ?
C30 C31 H31 120.0 . . ?
C29 C30 C31 119.7(3) . . ?
C29 C30 H30 120.1 . . ?
C31 C30 H30 120.1 . . ?
C14 C15 C25 112.7(3) . . ?
C14 C15 H15 108.0 . . ?
C25 C15 H15 108.0 . . ?
C16 C15 C14 117.1(3) . . ?
C16 C15 C25 102.8(2) . . ?
C16 C15 H15 108.0 . . ?

loop_
_geom_bond_atom_site_label_1
_geom_bond_atom_site_label_2
_geom_bond_distance
_geom_bond_site_symmetry_2
_geom_bond_publ_flag
S1 O2 1.4358(18) . ?
S1 O1 1.4318(18) . ?
S1 N1 1.631(2) . ?
S1 C17 1.761(3) . ?
O3 C7 1.220(3) . ?
N1 C24 1.478(3) . ?
N1 C16 1.482(3) . ?
C7 C6 1.501(3) . ?
C7 C8 1.501(3) . ?
C5 H5 0.9300 . ?
C5 C6 1.399(4) . ?
C5 C4 1.388(4) . ?
C6 C1 1.394(4) . ?
C27 C28 1.398(4) . ?
C27 C32 1.397(4) . ?
C27 C26 1.463(4) . ?
C13 C14 1.520(3) . ?
C13 C8 1.409(4) . ?
C13 C12 1.398(4) . ?
C1 H1 0.9300 . ?
C1 C2 1.387(4) . ?
C4 H4 0.9300 . ?
C4 C3 1.387(4) . ?
C23 H23 0.9300 . ?
C23 C22 1.384(4) . ?
C23 C17 1.394(4) . ?
C20 C22 1.399(4) . ?
C20 C19 1.392(4) . ?
C20 C21 1.502(4) . ?
C14 H14A 0.9700 . ?
C14 H14B 0.9700 . ?
C14 C15 1.503(4) . ?
C28 H28 0.9300 . ?
C28 C29 1.379(4) . ?
C22 H22 0.9300 . ?
C3 H3 0.9300 . ?
C3 C2 1.385(4) . ?
C8 C9 1.394(3) . ?
C19 H19 0.9300 . ?
C19 C18 1.380(4) . ?
C24 H24A 0.9700 . ?
C24 H24B 0.9700 . ?
C24 C25 1.497(4) . ?
C11 H11 0.9300 . ?
C11 C12 1.387(4) . ?
C11 C10 1.387(4) . ?
C9 H9 0.9300 . ?
C9 C10 1.390(4) . ?
C2 H2 0.9300 . ?
C17 C18 1.397(4) . ?
C18 H18 0.9300 . ?
C12 H12 0.9300 . ?
C10 H10 0.9300 . ?
C32 H32 0.9300 . ?
C32 C31 1.375(4) . ?
C29 H29 0.9300 . ?
C29 C30 1.381(4) . ?
C25 C26 1.334(4) . ?
C25 C15 1.545(4) . ?
C21 H21A 0.9600 . ?
C21 H21B 0.9600 . ?
C21 H21C 0.9600 . ?
C16 H16A 0.9700 . ?
C16 H16B 0.9700 . ?
C16 C15 1.475(4) . ?
C26 H26 0.9300 . ?
C31 H31 0.9300 . ?
C31 C30 1.390(4) . ?
C30 H30 0.9300 . ?
C15 H15 0.9800 . ?

loop_
_geom_torsion_atom_site_label_1
_geom_torsion_atom_site_label_2
_geom_torsion_atom_site_label_3
_geom_torsion_atom_site_label_4
_geom_torsion
_geom_torsion_site_symmetry_1
_geom_torsion_site_symmetry_2
_geom_torsion_site_symmetry_3
_geom_torsion_site_symmetry_4
_geom_torsion_publ_flag
S1 N1 C24 C25 156.42(19) . . . . ?
S1 N1 C16 C15 -167.0(2) . . . . ?
S1 C17 C18 C19 174.41(19) . . . . ?
O2 S1 N1 C24 47.2(2) . . . . ?
O2 S1 N1 C16 179.7(2) . . . . ?
O2 S1 C17 C23 -23.3(2) . . . . ?
O2 S1 C17 C18 162.28(19) . . . . ?
O3 C7 C6 C5 150.1(2) . . . . ?
O3 C7 C6 C1 -26.9(3) . . . . ?
O3 C7 C8 C13 -42.1(3) . . . . ?
O3 C7 C8 C9 132.9(3) . . . . ?
O1 S1 N1 C24 176.67(18) . . . . ?
O1 S1 N1 C16 -50.8(2) . . . . ?
O1 S1 C17 C23 -155.10(19) . . . . ?
O1 S1 C17 C18 30.5(2) . . . . ?
N1 S1 C17 C23 90.6(2) . . . . ?
N1 S1 C17 C18 -83.7(2) . . . . ?
N1 C24 C25 C26 173.5(3) . . . . ?
N1 C24 C25 C15 -1.7(3) . . . . ?
N1 C16 C15 C14 152.0(3) . . . . ?
N1 C16 C15 C25 27.9(3) . . . . ?
C7 C6 C1 C2 178.6(2) . . . . ?
C7 C8 C9 C10 -174.4(2) . . . . ?
C5 C6 C1 C2 1.5(4) . . . . ?
C5 C4 C3 C2 1.7(4) . . . . ?
C6 C7 C8 C13 140.3(2) . . . . ?
C6 C7 C8 C9 -44.7(3) . . . . ?
C6 C5 C4 C3 -2.3(4) . . . . ?
C6 C1 C2 C3 -2.1(4) . . . . ?
C27 C28 C29 C30 -0.9(4) . . . . ?
C27 C32 C31 C30 1.1(5) . . . . ?
C13 C14 C15 C25 172.3(2) . . . . ?
C13 C14 C15 C16 53.4(4) . . . . ?
C13 C8 C9 C10 0.7(4) . . . . ?
C4 C5 C6 C7 -176.4(2) . . . . ?
C4 C5 C6 C1 0.7(4) . . . . ?
C4 C3 C2 C1 0.4(4) . . . . ?
C23 C17 C18 C19 0.0(4) . . . . ?
C20 C19 C18 C17 0.0(4) . . . . ?
C14 C13 C8 C7 -1.3(4) . . . . ?
C14 C13 C8 C9 -176.1(2) . . . . ?
C14 C13 C12 C11 174.7(2) . . . . ?
C28 C27 C32 C31 0.2(4) . . . . ?
C28 C27 C26 C25 15.6(6) . . . . ?
C28 C29 C30 C31 2.2(5) . . . . ?
C22 C23 C17 S1 -174.60(19) . . . . ?
C22 C23 C17 C18 -0.3(4) . . . . ?
C22 C20 C19 C18 0.3(4) . . . . ?
C8 C7 C6 C5 -32.2(3) . . . . ?
C8 C7 C6 C1 150.7(2) . . . . ?
C8 C13 C14 C15 -105.9(3) . . . . ?
C8 C13 C12 C11 -4.1(4) . . . . ?
C8 C9 C10 C11 -2.6(4) . . . . ?
C19 C20 C22 C23 -0.6(4) . . . . ?
C24 N1 C16 C15 -31.1(3) . . . . ?
C24 C25 C26 C27 1.2(6) . . . . ?
C24 C25 C15 C14 -143.3(3) . . . . ?
C24 C25 C15 C16 -16.3(4) . . . . ?
C17 S1 N1 C24 -68.0(2) . . . . ?
C17 S1 N1 C16 64.5(2) . . . . ?
C17 C23 C22 C20 0.6(4) . . . . ?
C12 C13 C14 C15 75.5(3) . . . . ?
C12 C13 C8 C7 177.4(2) . . . . ?
C12 C13 C8 C9 2.6(3) . . . . ?
C12 C11 C10 C9 1.1(4) . . . . ?
C10 C11 C12 C13 2.2(4) . . . . ?
C32 C27 C28 C29 -0.3(4) . . . . ?
C32 C27 C26 C25 -164.4(4) . . . . ?
C32 C31 C30 C29 -2.3(6) . . . . ?
C21 C20 C22 C23 -178.2(2) . . . . ?
C21 C20 C19 C18 177.9(2) . . . . ?
C16 N1 C24 C25 19.6(3) . . . . ?
C26 C27 C28 C29 179.7(3) . . . . ?
C26 C27 C32 C31 -179.8(3) . . . . ?
C26 C25 C15 C14 41.4(5) . . . . ?
C26 C25 C15 C16 168.3(3) . . . . ?
C15 C25 C26 C27 175.8(3) . . . . ?
